data_2214974
loop_
_publ_author_name
'Gao, En'
'He, Rui'
'Zhang, Huan-Xia'
'Qin, Da-Bin'

_publ_section_title
;
 <i>N</i>,<i>N</i>'-Bis(2-methoxyphenyl)anthracene-1,8-dicarboxamide
;
_journal_coeditor_code BH2130
_journal_issue 9
_journal_name_full 'Acta Crystallographica Section E'
_journal_page_first o3816
_journal_page_last o3816
_journal_paper_doi 10.1107/S1600536807039311
_journal_volume 63
_journal_year 2007
_chemical_formula_iupac 'C30 H24 N2 O4'
_chemical_formula_moiety 'C30 H24 N2 O4'
_chemical_formula_sum 'C30 H24 N2 O4'
_chemical_formula_weight 476.51
_chemical_name_systematic
;
<i>N</i>,<i>N</i>'-Bis(2-methoxyphenyl)anthracene-1,8-dicarboxamide
;
_space_group_IT_number 14
_symmetry_cell_setting monoclinic
_symmetry_space_group_name_Hall '-P 2ybc'
_symmetry_space_group_name_H-M 'P 1 21/c 1'
_atom_sites_solution_hydrogens geom
_atom_sites_solution_primary direct
_atom_sites_solution_secondary difmap
_audit_creation_method SHELXL-97
_cell_angle_alpha 90.00
_cell_angle_beta 91.13(3)
_cell_angle_gamma 90.00
_cell_formula_units_Z 4
_cell_length_a 13.131(3)
_cell_length_b 11.864(2)
_cell_length_c 14.911(3)
_cell_measurement_reflns_used 9633
_cell_measurement_temperature 153(2)
_cell_measurement_theta_max 27.52
_cell_measurement_theta_min 3.10
_cell_volume 2322.5(8)
_computing_cell_refinement RAPID-AUTO
_computing_data_collection 'RAPID-AUTO (Rigaku 2004)'
_computing_data_reduction RAPID-AUTO
_computing_molecular_graphics 'SHELXTL (Siemens, 1994)'
_computing_publication_material SHELXTL
_computing_structure_refinement 'SHELXL97 (Sheldrick, 1997)'
_computing_structure_solution 'SHELXS97 (Sheldrick, 1997)'
_diffrn_ambient_temperature 153(2)
_diffrn_measured_fraction_theta_full 0.999
_diffrn_measured_fraction_theta_max 0.999
_diffrn_measurement_device_type 'Rigaku R-AXIS RAPID'
_diffrn_measurement_method \w
_diffrn_radiation_monochromator graphite
_diffrn_radiation_source 'Rotating Anode'
_diffrn_radiation_type MoK\a
_diffrn_radiation_wavelength 0.71073
_diffrn_reflns_av_R_equivalents 0.0155
_diffrn_reflns_av_sigmaI/netI 0.0121
_diffrn_reflns_limit_h_max 15
_diffrn_reflns_limit_h_min -15
_diffrn_reflns_limit_k_max 14
_diffrn_reflns_limit_k_min -14
_diffrn_reflns_limit_l_max 18
_diffrn_reflns_limit_l_min -17
_diffrn_reflns_number 18982
_diffrn_reflns_theta_full 25.50
_diffrn_reflns_theta_max 25.50
_diffrn_reflns_theta_min 3.10
_diffrn_standards_decay_% 0
_diffrn_standards_interval_count 0
_diffrn_standards_interval_time 0
_diffrn_standards_number 0
_exptl_absorpt_coefficient_mu 0.091
_exptl_absorpt_correction_type none
_exptl_crystal_colour yellow
_exptl_crystal_density_diffrn 1.363
_exptl_crystal_density_method 'not measured'
_exptl_crystal_description block
_exptl_crystal_F_000 1000
_exptl_crystal_size_max 0.30
_exptl_crystal_size_mid 0.28
_exptl_crystal_size_min 0.28
_refine_diff_density_max 0.445
_refine_diff_density_min -0.227
_refine_ls_extinction_coef 0.0073(9)
_refine_ls_extinction_expression Fc^*^=kFc[1+0.001xFc^2^\l^3^/sin(2\q)]^-1/4^
_refine_ls_extinction_method SHELXL97
_refine_ls_goodness_of_fit_ref 1.034
_refine_ls_hydrogen_treatment constr
_refine_ls_matrix_type full
_refine_ls_number_parameters 328
_refine_ls_number_reflns 4318
_refine_ls_number_restraints 0
_refine_ls_restrained_S_all 1.034
_refine_ls_R_factor_all 0.0428
_refine_ls_R_factor_gt 0.0399
_refine_ls_shift/su_max 0.001
_refine_ls_shift/su_mean 0.000
_refine_ls_structure_factor_coef Fsqd
_refine_ls_weighting_details 'calc w=1/[\s^2^(Fo^2^)+(0.0556P)^2^+1.057P] where P=(Fo^2^+2Fc^2^)/3'
_refine_ls_weighting_scheme calc
_refine_ls_wR_factor_gt 0.1042
_refine_ls_wR_factor_ref 0.1065
_reflns_number_gt 3977
_reflns_number_total 4318
_reflns_threshold_expression I>2\s(I)
_cod_data_source_file bh2130.cif
_cod_data_source_block I
_cod_original_cell_volume 2322.4(8)
_cod_original_sg_symbol_H-M 'P 21/c'
_cod_database_code 2214974
_cod_database_fobs_code 2214974

loop_
_symmetry_equiv_pos_as_xyz
'x, y, z'
'-x, y+1/2, -z+1/2'
'-x, -y, -z'
'x, -y-1/2, z-1/2'

loop_
_atom_site_type_symbol
_atom_site_label
_atom_site_fract_x
_atom_site_fract_y
_atom_site_fract_z
_atom_site_U_iso_or_equiv
_atom_site_adp_type
_atom_site_calc_flag
_atom_site_refinement_flags
_atom_site_occupancy
O O1 0.80682(7) 0.43852(9) 0.32771(6) 0.0313(2) Uani d . 1
O O2 0.92280(7) 0.28470(9) 0.61312(6) 0.0292(2) Uani d . 1
O O3 0.69131(8) 0.75454(9) 0.28542(7) 0.0346(3) Uani d . 1
O O4 0.71944(10) 0.92830(10) 0.55977(7) 0.0415(3) Uani d . 1
N N1 0.83860(8) 0.35283(9) 0.46228(7) 0.0225(2) Uani d . 1
H H1N 0.8081 0.3267 0.5084 0.027 Uiso calc R 1
N N2 0.64594(9) 0.86852(10) 0.40038(8) 0.0275(3) Uani d . 1
H H2N 0.5991 0.8824 0.4383 0.033 Uiso calc R 1
C C1 0.77717(10) 0.38556(11) 0.39246(8) 0.0218(3) Uani d . 1
C C2 0.66880(10) 0.34690(11) 0.39944(8) 0.0231(3) Uani d . 1
C C3 0.65052(12) 0.23509(13) 0.41266(10) 0.0332(3) Uani d . 1
H H3 0.7051 0.1865 0.4229 0.040 Uiso calc R 1
C C4 0.55002(12) 0.19140(13) 0.41107(11) 0.0385(4) Uani d . 1
H H4 0.5394 0.1145 0.4185 0.046 Uiso calc R 1
C C5 0.46969(11) 0.26096(13) 0.39878(10) 0.0321(3) Uani d . 1
H H5 0.4040 0.2316 0.3983 0.038 Uiso calc R 1
C C6 0.48431(10) 0.37878(12) 0.38651(9) 0.0275(3) Uani d . 1
C C7 0.40171(10) 0.45152(13) 0.37357(9) 0.0302(3) Uani d . 1
H H7 0.3361 0.4220 0.3739 0.036 Uiso calc R 1
C C8 0.41418(10) 0.56646(13) 0.36024(9) 0.0282(3) Uani d . 1
C C9 0.32907(10) 0.63914(14) 0.34815(10) 0.0327(3) Uani d . 1
H H9 0.2635 0.6095 0.3491 0.039 Uiso calc R 1
C C10 0.34224(11) 0.75113(15) 0.33527(11) 0.0374(4) Uani d . 1
H H10 0.2859 0.7975 0.3262 0.045 Uiso calc R 1
C C11 0.44143(11) 0.79795(13) 0.33559(10) 0.0340(3) Uani d . 1
H H11 0.4495 0.8753 0.3284 0.041 Uiso calc R 1
C C12 0.52564(10) 0.73085(12) 0.34629(9) 0.0260(3) Uani d . 1
C C13 0.51545(10) 0.61194(12) 0.35810(9) 0.0251(3) Uani d . 1
C C14 0.59885(10) 0.53955(12) 0.36966(8) 0.0245(3) Uani d . 1
H H14 0.6644 0.5689 0.3671 0.029 Uiso calc R 1
C C15 0.58584(10) 0.42404(12) 0.38492(9) 0.0244(3) Uani d . 1
C C16 0.62893(10) 0.78344(11) 0.34033(9) 0.0252(3) Uani d . 1
C C17 0.94581(9) 0.35625(11) 0.46862(8) 0.0212(3) Uani d . 1
C C18 1.00793(10) 0.39188(12) 0.40017(9) 0.0273(3) Uani d . 1
H H18 0.9794 0.4213 0.3476 0.033 Uiso calc R 1
C C19 1.11299(11) 0.38351(15) 0.41045(10) 0.0368(4) Uani d . 1
H H19 1.1546 0.4066 0.3642 0.044 Uiso calc R 1
C C20 1.15621(11) 0.34135(15) 0.48846(10) 0.0371(4) Uani d . 1
H H20 1.2267 0.3353 0.4942 0.045 Uiso calc R 1
C C21 1.09525(11) 0.30789(13) 0.55847(10) 0.0299(3) Uani d . 1
H H21 1.1245 0.2806 0.6115 0.036 Uiso calc R 1
C C22 0.99064(10) 0.31554(11) 0.54865(9) 0.0230(3) Uani d . 1
C C23 0.96345(12) 0.23011(13) 0.69133(9) 0.0331(3) Uani d . 1
H H23A 1.0000 0.1637 0.6740 0.040 Uiso calc R 1
H H23B 0.9088 0.2094 0.7299 0.040 Uiso calc R 1
H H23C 1.0089 0.2806 0.7227 0.040 Uiso calc R 1
C C24 0.73476(10) 0.93539(11) 0.40486(9) 0.0247(3) Uani d . 1
C C25 0.78309(12) 0.97149(12) 0.32848(10) 0.0313(3) Uani d . 1
H H25 0.7574 0.9509 0.2723 0.038 Uiso calc R 1
C C26 0.86950(12) 1.03800(13) 0.33509(11) 0.0365(4) Uani d . 1
H H26 0.9021 1.0614 0.2835 0.044 Uiso calc R 1
C C27 0.90712(12) 1.06945(12) 0.41811(12) 0.0357(4) Uani d . 1
H H27 0.9649 1.1145 0.4224 0.043 Uiso calc R 1
C C28 0.85948(12) 1.03441(12) 0.49528(11) 0.0339(3) Uani d . 1
H H28 0.8853 1.0559 0.5512 0.041 Uiso calc R 1
C C29 0.77318(11) 0.96719(11) 0.48910(9) 0.0283(3) Uani d . 1
C C30 0.76496(18) 0.94020(17) 0.64739(11) 0.0562(5) Uani d . 1
H H30A 0.8295 0.9023 0.6493 0.067 Uiso calc R 1
H H30B 0.7210 0.9076 0.6911 0.067 Uiso calc R 1
H H30C 0.7748 1.0187 0.6605 0.067 Uiso calc R 1

loop_
_atom_site_aniso_label
_atom_site_aniso_U_11
_atom_site_aniso_U_22
_atom_site_aniso_U_33
_atom_site_aniso_U_12
_atom_site_aniso_U_13
_atom_site_aniso_U_23
O1 0.0252(5) 0.0426(6) 0.0260(5) 0.0029(4) -0.0006(4) 0.0120(4)
O2 0.0251(5) 0.0380(6) 0.0244(5) 0.0034(4) -0.0023(4) 0.0094(4)
O3 0.0320(6) 0.0323(6) 0.0395(6) -0.0012(4) 0.0045(4) -0.0114(5)
O4 0.0618(7) 0.0416(6) 0.0211(5) -0.0214(6) -0.0003(5) -0.0019(4)
N1 0.0200(5) 0.0263(6) 0.0211(5) 0.0000(4) -0.0014(4) 0.0042(4)
N2 0.0291(6) 0.0278(6) 0.0256(6) -0.0028(5) 0.0002(5) -0.0051(5)
C1 0.0223(6) 0.0217(6) 0.0213(6) 0.0036(5) -0.0018(5) -0.0004(5)
C2 0.0236(7) 0.0275(7) 0.0179(6) -0.0005(5) -0.0041(5) 0.0017(5)
C3 0.0300(8) 0.0293(7) 0.0399(8) 0.0003(6) -0.0076(6) 0.0070(6)
C4 0.0384(9) 0.0278(8) 0.0488(9) -0.0077(6) -0.0095(7) 0.0106(7)
C5 0.0263(7) 0.0366(8) 0.0330(8) -0.0109(6) -0.0056(6) 0.0080(6)
C6 0.0230(7) 0.0334(7) 0.0260(7) -0.0041(6) -0.0025(5) 0.0013(6)
C7 0.0214(7) 0.0429(8) 0.0262(7) -0.0058(6) -0.0021(5) 0.0013(6)
C8 0.0221(7) 0.0366(8) 0.0258(7) 0.0008(6) -0.0023(5) -0.0052(6)
C9 0.0189(7) 0.0465(9) 0.0324(7) 0.0028(6) -0.0030(5) -0.0121(7)
C10 0.0253(7) 0.0446(9) 0.0419(8) 0.0114(7) -0.0076(6) -0.0073(7)
C11 0.0323(8) 0.0329(8) 0.0366(8) 0.0071(6) -0.0064(6) -0.0052(6)
C12 0.0250(7) 0.0298(7) 0.0229(6) 0.0028(6) -0.0044(5) -0.0076(5)
C13 0.0218(7) 0.0302(7) 0.0232(6) 0.0009(5) -0.0031(5) -0.0048(5)
C14 0.0225(6) 0.0308(7) 0.0201(6) -0.0022(5) -0.0028(5) -0.0013(5)
C15 0.0215(6) 0.0294(7) 0.0223(6) -0.0015(5) -0.0031(5) -0.0010(5)
C16 0.0276(7) 0.0229(7) 0.0248(7) 0.0033(5) -0.0055(5) -0.0019(5)
C17 0.0203(6) 0.0195(6) 0.0237(6) 0.0002(5) -0.0032(5) -0.0025(5)
C18 0.0251(7) 0.0331(7) 0.0234(6) -0.0032(6) -0.0032(5) 0.0009(5)
C19 0.0237(7) 0.0563(10) 0.0306(8) -0.0059(7) 0.0026(6) 0.0024(7)
C20 0.0181(7) 0.0554(10) 0.0378(8) 0.0006(7) -0.0026(6) 0.0000(7)
C21 0.0256(7) 0.0349(8) 0.0289(7) 0.0046(6) -0.0077(5) -0.0003(6)
C22 0.0243(6) 0.0212(6) 0.0233(6) 0.0014(5) -0.0012(5) -0.0011(5)
C23 0.0354(8) 0.0379(8) 0.0257(7) 0.0058(6) -0.0049(6) 0.0092(6)
C24 0.0289(7) 0.0187(6) 0.0264(7) 0.0011(5) -0.0028(5) -0.0003(5)
C25 0.0403(8) 0.0271(7) 0.0266(7) -0.0001(6) 0.0000(6) 0.0000(6)
C26 0.0399(9) 0.0279(7) 0.0421(9) -0.0014(6) 0.0104(7) 0.0031(6)
C27 0.0299(8) 0.0223(7) 0.0549(10) -0.0019(6) -0.0007(7) 0.0007(6)
C28 0.0393(8) 0.0242(7) 0.0378(8) -0.0020(6) -0.0126(6) -0.0020(6)
C29 0.0380(8) 0.0204(6) 0.0263(7) -0.0016(6) -0.0037(6) 0.0008(5)
C30 0.0973(16) 0.0474(10) 0.0234(8) -0.0241(10) -0.0103(9) 0.0007(7)

loop_
_atom_type_symbol
_atom_type_description
_atom_type_scat_dispersion_real
_atom_type_scat_dispersion_imag
_atom_type_scat_source
C C 0.0033 0.0016 'International Tables Vol C Tables 4.2.6.8 and 6.1.1.4'
H H 0.0000 0.0000 'International Tables Vol C Tables 4.2.6.8 and 6.1.1.4'
N N 0.0061 0.0033 'International Tables Vol C Tables 4.2.6.8 and 6.1.1.4'
O O 0.0106 0.0060 'International Tables Vol C Tables 4.2.6.8 and 6.1.1.4'

loop_
_geom_angle_atom_site_label_1
_geom_angle_atom_site_label_2
_geom_angle_atom_site_label_3
_geom_angle
C22 O2 C23 117.08(11)
C29 O4 C30 117.35(13)
C1 N1 C17 128.25(11)
C1 N1 H1N 115.9
C17 N1 H1N 115.9
C16 N2 C24 124.84(12)
C16 N2 H2N 117.6
C24 N2 H2N 117.6
O1 C1 N1 123.91(12)
O1 C1 C2 121.95(11)
N1 C1 C2 114.09(11)
C3 C2 C15 120.45(13)
C3 C2 C1 118.52(12)
C15 C2 C1 120.82(12)
C2 C3 C4 121.34(14)
C2 C3 H3 119.3
C4 C3 H3 119.3
C5 C4 C3 120.25(14)
C5 C4 H4 119.9
C3 C4 H4 119.9
C4 C5 C6 120.74(13)
C4 C5 H5 119.6
C6 C5 H5 119.6
C7 C6 C5 121.22(13)
C7 C6 C15 119.00(13)
C5 C6 C15 119.76(13)
C8 C7 C6 122.23(13)
C8 C7 H7 118.9
C6 C7 H7 118.9
C7 C8 C9 121.32(13)
C7 C8 C13 118.96(13)
C9 C8 C13 119.72(14)
C10 C9 C8 120.75(14)
C10 C9 H9 119.6
C8 C9 H9 119.6
C9 C10 C11 120.31(14)
C9 C10 H10 119.8
C11 C10 H10 119.8
C12 C11 C10 120.86(15)
C12 C11 H11 119.6
C10 C11 H11 119.6
C11 C12 C13 120.74(13)
C11 C12 C16 118.76(13)
C13 C12 C16 120.41(12)
C14 C13 C12 123.11(13)
C14 C13 C8 119.30(13)
C12 C13 C8 117.57(12)
C13 C14 C15 121.52(13)
C13 C14 H14 119.2
C15 C14 H14 119.2
C14 C15 C2 123.62(12)
C14 C15 C6 118.97(12)
C2 C15 C6 117.41(12)
O3 C16 N2 123.05(13)
O3 C16 C12 122.97(12)
N2 C16 C12 113.96(12)
C18 C17 C22 119.18(12)
C18 C17 N1 124.14(12)
C22 C17 N1 116.61(12)
C17 C18 C19 119.67(13)
C17 C18 H18 120.2
C19 C18 H18 120.2
C20 C19 C18 120.72(14)
C20 C19 H19 119.6
C18 C19 H19 119.6
C19 C20 C21 120.35(13)
C19 C20 H20 119.8
C21 C20 H20 119.8
C22 C21 C20 119.29(13)
C22 C21 H21 120.4
C20 C21 H21 120.4
O2 C22 C21 124.46(12)
O2 C22 C17 114.78(11)
C21 C22 C17 120.76(13)
O2 C23 H23A 109.5
O2 C23 H23B 109.5
H23A C23 H23B 109.5
O2 C23 H23C 109.5
H23A C23 H23C 109.5
H23B C23 H23C 109.5
C25 C24 C29 119.59(13)
C25 C24 N2 121.84(12)
C29 C24 N2 118.56(12)
C24 C25 C26 120.45(14)
C24 C25 H25 119.8
C26 C25 H25 119.8
C27 C26 C25 119.89(14)
C27 C26 H26 120.1
C25 C26 H26 120.1
C26 C27 C28 120.43(14)
C26 C27 H27 119.8
C28 C27 H27 119.8
C27 C28 C29 119.95(14)
C27 C28 H28 120.0
C29 C28 H28 120.0
O4 C29 C28 125.39(13)
O4 C29 C24 114.92(12)
C28 C29 C24 119.68(13)
O4 C30 H30A 109.5
O4 C30 H30B 109.5
H30A C30 H30B 109.5
O4 C30 H30C 109.5
H30A C30 H30C 109.5
H30B C30 H30C 109.5

loop_
_geom_bond_atom_site_label_1
_geom_bond_atom_site_label_2
_geom_bond_distance
O1 C1 1.2219(16)
O2 C22 1.3730(17)
O2 C23 1.4283(16)
O3 C16 1.2187(17)
O4 C29 1.3603(18)
O4 C30 1.433(2)
N1 C1 1.3610(17)
N1 C17 1.4096(16)
N1 H1N 0.8600
N2 C16 1.3647(18)
N2 C24 1.4110(18)
N2 H2N 0.8600
C1 C2 1.5007(18)
C2 C3 1.363(2)
C2 C15 1.4359(19)
C3 C4 1.418(2)
C3 H3 0.9300
C4 C5 1.349(2)
C4 H4 0.9300
C5 C6 1.423(2)
C5 H5 0.9300
C6 C7 1.396(2)
C6 C15 1.4379(19)
C7 C8 1.388(2)
C7 H7 0.9300
C8 C9 1.420(2)
C8 C13 1.4361(19)
C9 C10 1.354(2)
C9 H9 0.9300
C10 C11 1.416(2)
C10 H10 0.9300
C11 C12 1.369(2)
C11 H11 0.9300
C12 C13 1.428(2)
C12 C16 1.4971(19)
C13 C14 1.3996(19)
C14 C15 1.400(2)
C14 H14 0.9300
C17 C18 1.3851(19)
C17 C22 1.4059(18)
C18 C19 1.389(2)
C18 H18 0.9300
C19 C20 1.378(2)
C19 H19 0.9300
C20 C21 1.386(2)
C20 H20 0.9300
C21 C22 1.381(2)
C21 H21 0.9300
C23 H23A 0.9600
C23 H23B 0.9600
C23 H23C 0.9600
C24 C25 1.383(2)
C24 C29 1.3965(19)
C25 C26 1.384(2)
C25 H25 0.9300
C26 C27 1.375(2)
C26 H26 0.9300
C27 C28 1.384(2)
C27 H27 0.9300
C28 C29 1.387(2)
C28 H28 0.9300
C30 H30A 0.9600
C30 H30B 0.9600
C30 H30C 0.9600

loop_
_geom_hbond_atom_site_label_D
_geom_hbond_atom_site_label_H
_geom_hbond_atom_site_label_A
_geom_hbond_site_symmetry_A
_geom_hbond_distance_DH
_geom_hbond_distance_HA
_geom_hbond_distance_DA
_geom_hbond_angle_DHA
_geom_hbond_publ_flag
C14 H14 O1 . 0.93 2.51 3.0581(18) 118.3 y
C14 H14 O3 . 0.93 2.55 3.1012(18) 118.7 y
C18 H18 O1 . 0.93 2.29 2.8870(18) 121.6 y
C25 H25 O3 . 0.93 2.50 2.9084(19) 107.1 y
N1 H1N O2 . 0.86 2.20 2.6146(15) 109.0 y
C5 H5 O4 3_666 0.93 2.58 3.4134(19) 149.4 y
C30 H30B O3 4_576 0.96 2.42 3.254(2) 145.2 y
C30 H30C O1 4_576 0.96 2.57 3.089(2) 114.1 y

loop_
_geom_torsion_atom_site_label_1
_geom_torsion_atom_site_label_2
_geom_torsion_atom_site_label_3
_geom_torsion_atom_site_label_4
_geom_torsion
C17 N1 C1 O1 -10.7(2)
C17 N1 C1 C2 166.99(12)
O1 C1 C2 C3 124.44(15)
N1 C1 C2 C3 -53.27(17)
O1 C1 C2 C15 -50.30(18)
N1 C1 C2 C15 131.99(12)
C15 C2 C3 C4 1.0(2)
C1 C2 C3 C4 -173.74(13)
C2 C3 C4 C5 -1.8(2)
C3 C4 C5 C6 0.5(2)
C4 C5 C6 C7 179.89(14)
C4 C5 C6 C15 1.6(2)
C5 C6 C7 C8 -179.09(14)
C15 C6 C7 C8 -0.8(2)
C6 C7 C8 C9 -179.33(13)
C6 C7 C8 C13 1.1(2)
C7 C8 C9 C10 179.94(14)
C13 C8 C9 C10 -0.5(2)
C8 C9 C10 C11 -1.4(2)
C9 C10 C11 C12 1.9(2)
C10 C11 C12 C13 -0.5(2)
C10 C11 C12 C16 176.17(13)
C11 C12 C13 C14 -179.75(13)
C16 C12 C13 C14 3.6(2)
C11 C12 C13 C8 -1.3(2)
C16 C12 C13 C8 -177.93(11)
C7 C8 C13 C14 -0.12(19)
C9 C8 C13 C14 -179.70(12)
C7 C8 C13 C12 -178.62(12)
C9 C8 C13 C12 1.81(19)
C12 C13 C14 C15 177.20(12)
C8 C13 C14 C15 -1.20(19)
C13 C14 C15 C2 -178.36(12)
C13 C14 C15 C6 1.54(19)
C3 C2 C15 C14 -179.08(13)
C1 C2 C15 C14 -4.43(19)
C3 C2 C15 C6 1.03(19)
C1 C2 C15 C6 175.67(12)
C7 C6 C15 C14 -0.56(19)
C5 C6 C15 C14 177.79(13)
C7 C6 C15 C2 179.34(12)
C5 C6 C15 C2 -2.30(19)
C24 N2 C16 O3 2.2(2)
C24 N2 C16 C12 -176.26(12)
C11 C12 C16 O3 -120.69(16)
C13 C12 C16 O3 55.99(19)
C11 C12 C16 N2 57.75(17)
C13 C12 C16 N2 -125.58(13)
C1 N1 C17 C18 -2.3(2)
C1 N1 C17 C22 -179.21(12)
C22 C17 C18 C19 2.1(2)
N1 C17 C18 C19 -174.81(14)
C17 C18 C19 C20 -0.8(2)
C18 C19 C20 C21 -0.8(3)
C19 C20 C21 C22 1.0(2)
C23 O2 C22 C21 -7.0(2)
C23 O2 C22 C17 172.60(12)
C20 C21 C22 O2 179.81(14)
C20 C21 C22 C17 0.3(2)
C18 C17 C22 O2 178.59(12)
N1 C17 C22 O2 -4.31(17)
C18 C17 C22 C21 -1.8(2)
N1 C17 C22 C21 175.27(12)
C16 N2 C24 C25 39.1(2)
C16 N2 C24 C29 -142.06(14)
C29 C24 C25 C26 0.5(2)
N2 C24 C25 C26 179.32(13)
C24 C25 C26 C27 -0.7(2)
C25 C26 C27 C28 0.4(2)
C26 C27 C28 C29 0.0(2)
C30 O4 C29 C28 -11.8(2)
C30 O4 C29 C24 168.75(15)
C27 C28 C29 O4 -179.47(14)
C27 C28 C29 C24 -0.1(2)
C25 C24 C29 O4 179.30(13)
N2 C24 C29 O4 0.46(19)
C25 C24 C29 C28 -0.1(2)
N2 C24 C29 C28 -178.98(13)

loop_
_cod_related_entry_id
_cod_related_entry_database
_cod_related_entry_code
1 ChemSpider 21123708
